data_7228211
loop_
_publ_author_name
'Boer, Stephanie A.'
'Turner, David R.'

_publ_section_title
;
 A robust metallomacrocyclic motif for the formation interpenetrated
 coordination polymers
;
_journal_issue 17
_journal_name_full CrystEngComm
_journal_page_first 2402
_journal_paper_doi 10.1039/C7CE00498B
_journal_volume 19
_journal_year 2017
_chemical_absolute_configuration syn
_chemical_formula_moiety 'C30 H22 Cd N4 O9'
_chemical_formula_sum 'C30 H22 Cd N4 O9'
_chemical_formula_weight 694.91
_space_group_crystal_system tetragonal
_space_group_IT_number 96
_space_group_name_Hall 'P 4nw 2abw'
_space_group_name_H-M_alt 'P 43 21 2'
_symmetry_space_group_name_Hall 'P 4nw 2abw'
_symmetry_space_group_name_H-M 'P 43 21 2'
_atom_sites_solution_hydrogens mixed
_audit_creation_date 2017-03-10
_audit_creation_method
;
Olex2 1.2
(compiled 2017.03.02 svn.r3394 for OlexSys, GUI svn.r5324)
;
_audit_update_record
;
2017-03-13 deposited with the CCDC.
2017-03-28 downloaded from the CCDC.
;
_cell_angle_alpha 90
_cell_angle_beta 90
_cell_angle_gamma 90
_cell_formula_units_Z 8
_cell_length_a 21.838(3)
_cell_length_b 21.838(3)
_cell_length_c 14.721(3)
_cell_measurement_reflns_used 71011
_cell_measurement_temperature 100(2)
_cell_measurement_theta_max 23.248
_cell_measurement_theta_min 1.865
_cell_volume 7020(2)
_computing_cell_refinement 'XDS (Kabsch, 1993)'
_computing_data_collection 'BluIce (McPhillips, 2002)'
_computing_data_reduction 'XDS (Kabsch, 1993)'
_computing_molecular_graphics 'Olex2 (Dolomanov et al., 2009)'
_computing_publication_material 'Olex2 (Dolomanov et al., 2009)'
_computing_structure_refinement 'ShelXL (Sheldrick, 2015)'
_computing_structure_solution 'ShelXT (Sheldrick, 2015)'
_diffrn_ambient_temperature 100
_diffrn_measured_fraction_theta_full 0.987
_diffrn_measured_fraction_theta_max 0.987
_diffrn_measurement_device_type 'ADSC Quantum 210r'
_diffrn_measurement_method 'Phi Scan'
_diffrn_radiation_monochromator 'Silicon Double Crystal'
_diffrn_radiation_type Synchrotron
_diffrn_radiation_wavelength 0.7108
_diffrn_reflns_av_R_equivalents 0.0378
_diffrn_reflns_av_unetI/netI 0.0155
_diffrn_reflns_Laue_measured_fraction_full 0.987
_diffrn_reflns_Laue_measured_fraction_max 0.987
_diffrn_reflns_limit_h_max 24
_diffrn_reflns_limit_h_min -24
_diffrn_reflns_limit_k_max 24
_diffrn_reflns_limit_k_min -24
_diffrn_reflns_limit_l_max 16
_diffrn_reflns_limit_l_min -16
_diffrn_reflns_number 71011
_diffrn_reflns_point_group_measured_fraction_full 0.990
_diffrn_reflns_point_group_measured_fraction_max 0.990
_diffrn_reflns_theta_full 23.251
_diffrn_reflns_theta_max 23.251
_diffrn_reflns_theta_min 1.865
_diffrn_source 'MX1 beamline Australian Synchrotron'
_exptl_absorpt_coefficient_mu 0.673
_exptl_absorpt_correction_type multi-scan
_exptl_absorpt_process_details sadabs
_exptl_crystal_colour orange
_exptl_crystal_colour_primary orange
_exptl_crystal_density_diffrn 1.315
_exptl_crystal_description block
_exptl_crystal_F_000 2800
_exptl_crystal_size_max 0.02
_exptl_crystal_size_mid 0.02
_exptl_crystal_size_min 0.01
_platon_squeeze_details
;
TITL P43212_a.res in P4(3)2(1)2
CELL   21.8380   21.8380   14.7210     90.00     90.00     90.00
SPGR P43212
# Solvent Accessible Volume =    1896.6
# Electrons Found in S.A.V. =     580.3
# Note: Atoms in Void as Cxxx and Qxxx all others
C101 0.922 0.078 0.749 !       8.75 eA-3
C102 0.107 0.034 0.700 !       7.66 eA-3
C103 0.979 0.018 0.870 !       4.92 eA-3
C104 0.322 0.313 0.026 !       3.86 eA-3
Q105 0.596 0.656 0.647 !       3.26 eA-3
C106 0.622 0.658 0.569 !       2.83 eA-3
C107 0.857 0.859 0.496 !       2.63 eA-3
C108 0.042 0.945 0.658 !       2.62 eA-3
C109 0.236 0.808 0.843 !       2.43 eA-3
C110 0.404 0.574 0.839 !       2.42 eA-3
Q111 0.491 0.443 0.356 !       2.29 eA-3
C112 0.970 0.890 0.616 !       1.74 eA-3
C113 0.175 0.180-0.010 !       1.71 eA-3
C114 0.103 0.095 0.991 !       1.58 eA-3
C115 0.399 0.496 0.857 !       1.10 eA-3
C116 0.912 0.036 0.688 !       1.09 eA-3
C117 0.634 0.294 0.268 !       1.01 eA-3
C118 0.992 0.019 0.415 !       0.94 eA-3
C119 0.482 0.526 0.636 !       0.83 eA-3
Q120 0.547 0.677 0.208 !       0.77 eA-3
C121 0.898 0.874 0.651 !       0.66 eA-3
C122 0.679 0.277 0.284 !       0.63 eA-3
C123 0.051 0.095 0.185 !       0.59 eA-3
C124 0.660 0.382 0.107 !       0.58 eA-3
Q125 0.551 0.673 0.262 !       0.55 eA-3
C126 0.905 0.094 0.252 !       0.55 eA-3
C127 0.092 0.220 0.029 !       0.55 eA-3
Q128 0.257 0.365 0.059 !       0.51 eA-3
;
_refine_diff_density_max 0.441
_refine_diff_density_min -0.641
_refine_diff_density_rms 0.050
_refine_ls_abs_structure_details
;
 Flack x determined using 2109 quotients [(I+)-(I-)]/[(I+)+(I-)]
 (Parsons, Flack and Wagner, Acta Cryst. B69 (2013) 249-259).
# SQUEEZE RESULTS (Version = 100215)
# Note: Data are Listed for all Voids in the P1 Unit Cell
# i.e. Centre of Gravity, Solvent Accessible Volume,
# Recovered number of Electrons in the Void and
# Details about the Squeezed Material
loop_
  _platon_squeeze_void_nr
  _platon_squeeze_void_average_x
  _platon_squeeze_void_average_y
  _platon_squeeze_void_average_z
  _platon_squeeze_void_volume
  _platon_squeeze_void_count_electrons
  _platon_squeeze_void_content
   1  0.012  0.086  0.006      1856       588 ' '
_platon_squeeze_void_probe_radius                  1.20
_platon_squeeze_details                           The microanalysis and TGA suggest 3.5 water molecules present in the voids on the compound. 
;
_refine_ls_abs_structure_Flack 0.010(4)
_refine_ls_extinction_method none
_refine_ls_goodness_of_fit_ref 1.105
_refine_ls_hydrogen_treatment constr
_refine_ls_matrix_type full
_refine_ls_number_parameters 399
_refine_ls_number_reflns 5003
_refine_ls_number_restraints 0
_refine_ls_restrained_S_all 1.105
_refine_ls_R_factor_all 0.0239
_refine_ls_R_factor_gt 0.0235
_refine_ls_shift/su_max 0.001
_refine_ls_shift/su_mean 0.000
_refine_ls_structure_factor_coef Fsqd
_refine_ls_weighting_details 'w=1/[\s^2^(Fo^2^)+(0.0338P)^2^+4.3290P] where P=(Fo^2^+2Fc^2^)/3'
_refine_ls_weighting_scheme calc
_refine_ls_wR_factor_gt 0.0622
_refine_ls_wR_factor_ref 0.0624
_reflns_Friedel_coverage 0.751
_reflns_Friedel_fraction_full 0.995
_reflns_Friedel_fraction_max 0.995
_reflns_number_gt 4960
_reflns_number_total 5003
_reflns_threshold_expression 'I > 2\s(I)'
_cod_data_source_file c7ce00498b2.cif
_cod_data_source_block 4
_cod_depositor_comments
;
The following automatic conversions were performed:

'_exptl_absorpt_correction_type' value 'Multi-scan' changed to
'multi-scan' according to
/home/data/users/saulius/crontab/automatic-downloads/current/RSC/lib/dictionaries/cif_core.dic
dictionary named 'cif_core.dic' version 2.4.2 from 2011-04-26.

Automatic conversion script
Id: cif_fix_values 4973 2017-02-22 13:04:09Z antanas 
;
_cod_database_code 7228211
_shelx_shelxl_version_number 2016/6
_shelx_space_group_comment
;
The symmetry employed for this shelxl refinement is uniquely defined
by the following loop, which should always be used as a source of
symmetry information in preference to the above space-group names.
They are only intended as comments.
;
_olex2_refinement_description
;
1. Fixed Uiso
 At 1.2 times of:
  All C(H) groups
 At 1.5 times of:
  All C(H,H,H) groups, All O(H,H) groups
2.a Rotating group:
 O9(H9A,H9B)
2.b Ternary CH refined with riding coordinates:
 C2(H2), C18(H18)
2.c Me refined with riding coordinates:
 C3(H3A,H3B,H3C)
2.d Aromatic/amide H refined with riding coordinates:
 C7(H7), C8(H8), C13(H13), C14(H14), C21(H21), C22(H22), C24(H24), C25(H25),
 C26(H26), C27(H27), C29(H29), C30(H30)
2.e Idealised Me refined as rotating group:
 C19(H19A,H19B,H19C)
;
_olex2_submission_special_instructions 'No special instructions were received'

loop_
_space_group_symop_operation_xyz
'x, y, z'
'-x, -y, z+1/2'
'-y+1/2, x+1/2, z+3/4'
'y+1/2, -x+1/2, z+1/4'
'-x+1/2, y+1/2, -z+3/4'
'x+1/2, -y+1/2, -z+1/4'
'y, x, -z'
'-y, -x, -z+1/2'

loop_
_atom_site_label
_atom_site_type_symbol
_atom_site_fract_x
_atom_site_fract_y
_atom_site_fract_z
_atom_site_U_iso_or_equiv
_atom_site_adp_type
_atom_site_occupancy
_atom_site_site_symmetry_order
_atom_site_calc_flag
_atom_site_refinement_flags_posn
Cd01 Cd 0.20490(2) 0.95069(2) 0.47919(2) 0.03408(11) Uani 1 1 d .
O1 O 0.29429(13) 0.95209(13) 0.57745(19) 0.0360(6) Uani 1 1 d .
O2 O 0.20261(14) 0.96005(16) 0.6403(2) 0.0478(8) Uani 1 1 d .
O3 O 0.36210(15) 0.86298(16) 0.7502(2) 0.0532(9) Uani 1 1 d .
O4 O 0.34795(14) 1.06523(15) 0.6868(3) 0.0481(8) Uani 1 1 d .
O5 O 0.68269(14) 0.87960(14) 0.7239(3) 0.0458(8) Uani 1 1 d .
O6 O 0.67128(14) 1.08661(14) 0.6975(2) 0.0423(7) Uani 1 1 d .
O7 O 0.72023(13) 1.02405(14) 0.8655(2) 0.0368(7) Uani 1 1 d .
O8 O 0.81353(13) 1.04251(14) 0.8134(2) 0.0449(8) Uani 1 1 d .
O9 O 0.10214(15) 0.93090(17) 0.4914(3) 0.0675(12) Uani 1 1 d .
H9A H 0.076376 0.933807 0.536936 0.101 Uiso 1 1 d GR
H9B H 0.078965 0.946288 0.448716 0.101 Uiso 1 1 d GR
N1 N 0.35526(16) 0.96702(18) 0.7350(3) 0.0401(9) Uani 1 1 d .
N2 N 0.67697(16) 0.98292(16) 0.7068(2) 0.0353(8) Uani 1 1 d .
N3 N 0.22710(17) 0.84918(16) 0.4565(3) 0.0432(10) Uani 1 1 d .
N4 N 0.30199(15) 0.55700(15) 0.2809(2) 0.0337(7) Uani 1 1 d .
C1 C 0.26030(19) 0.95854(19) 0.6453(3) 0.0357(10) Uani 1 1 d .
C2 C 0.2877(2) 0.9616(3) 0.7400(3) 0.0496(12) Uani 1 1 d .
H2 H 0.278883 0.921367 0.769601 0.059 Uiso 1 1 calc R
C3 C 0.2577(3) 1.0112(4) 0.8003(4) 0.085(2) Uani 1 1 d .
H3A H 0.213268 1.005231 0.800932 0.128 Uiso 1 1 calc R
H3B H 0.273687 1.007882 0.862327 0.128 Uiso 1 1 calc R
H3C H 0.267260 1.051800 0.775826 0.128 Uiso 1 1 calc R
C4 C 0.3880(2) 0.9115(2) 0.7377(3) 0.0378(10) Uani 1 1 d .
C5 C 0.3808(2) 1.0230(2) 0.7069(3) 0.0389(10) Uani 1 1 d .
C6 C 0.4485(2) 1.02672(19) 0.7059(3) 0.0332(9) Uani 1 1 d .
C7 C 0.4770(2) 1.0826(2) 0.6952(3) 0.0357(10) Uani 1 1 d .
H7 H 0.453392 1.118900 0.689491 0.043 Uiso 1 1 calc R
C8 C 0.5413(2) 1.08542(19) 0.6927(3) 0.0351(10) Uani 1 1 d .
H8 H 0.560885 1.123876 0.684701 0.042 Uiso 1 1 calc R
C9 C 0.57617(19) 1.03359(19) 0.7018(3) 0.0313(9) Uani 1 1 d .
C10 C 0.54818(19) 0.97608(18) 0.7115(2) 0.0293(8) Uani 1 1 d .
C11 C 0.48357(19) 0.97260(18) 0.7159(3) 0.0303(9) Uani 1 1 d .
C12 C 0.4556(2) 0.91544(19) 0.7287(3) 0.0332(9) Uani 1 1 d .
C13 C 0.4907(2) 0.8630(2) 0.7350(3) 0.0380(10) Uani 1 1 d .
H13 H 0.471340 0.824425 0.743295 0.046 Uiso 1 1 calc R
C14 C 0.5543(2) 0.86643(18) 0.7292(3) 0.0344(9) Uani 1 1 d .
H14 H 0.578064 0.830072 0.732754 0.041 Uiso 1 1 calc R
C15 C 0.58298(19) 0.92219(18) 0.7184(3) 0.0318(9) Uani 1 1 d .
C16 C 0.6513(2) 0.9247(2) 0.7164(3) 0.0376(10) Uani 1 1 d .
C17 C 0.6444(2) 1.0376(2) 0.7018(3) 0.0343(10) Uani 1 1 d .
C18 C 0.7453(2) 0.9881(2) 0.7166(3) 0.0443(11) Uani 1 1 d .
H18 H 0.760429 0.945419 0.726752 0.053 Uiso 1 1 calc R
C19 C 0.7763(2) 1.0101(3) 0.6311(4) 0.0625(15) Uani 1 1 d .
H19A H 0.775728 0.977416 0.585474 0.094 Uiso 1 1 calc GR
H19B H 0.818775 1.021248 0.644738 0.094 Uiso 1 1 calc GR
H19C H 0.754539 1.045987 0.607447 0.094 Uiso 1 1 calc GR
C20 C 0.75910(19) 1.02306(19) 0.8041(3) 0.0368(10) Uani 1 1 d .
C21 C 0.1839(2) 0.8106(2) 0.4238(5) 0.0609(17) Uani 1 1 d .
H21 H 0.142475 0.823763 0.423155 0.073 Uiso 1 1 calc R
C22 C 0.1977(2) 0.7533(2) 0.3915(4) 0.0573(15) Uani 1 1 d .
H22 H 0.165884 0.727574 0.369318 0.069 Uiso 1 1 calc R
C23 C 0.2577(2) 0.7327(2) 0.3911(3) 0.0364(10) Uani 1 1 d .
C24 C 0.3014(2) 0.77248(19) 0.4283(3) 0.0362(10) Uani 1 1 d .
H24 H 0.343057 0.760055 0.432184 0.043 Uiso 1 1 calc R
C25 C 0.2844(2) 0.82899(19) 0.4589(3) 0.0374(10) Uani 1 1 d .
H25 H 0.315113 0.855169 0.483019 0.045 Uiso 1 1 calc R
C26 C 0.25073(19) 0.58699(18) 0.2570(3) 0.0325(9) Uani 1 1 d .
H26 H 0.223890 0.567989 0.214798 0.039 Uiso 1 1 calc R
C27 C 0.23498(19) 0.64361(19) 0.2903(3) 0.0349(10) Uani 1 1 d .
H27 H 0.198221 0.663115 0.271540 0.042 Uiso 1 1 calc R
C28 C 0.2746(2) 0.67212(19) 0.3530(3) 0.0342(10) Uani 1 1 d .
C29 C 0.32801(19) 0.6415(2) 0.3768(3) 0.0365(10) Uani 1 1 d .
H29 H 0.356033 0.659316 0.418464 0.044 Uiso 1 1 calc R
C30 C 0.33991(19) 0.58471(19) 0.3392(3) 0.0356(10) Uani 1 1 d .
H30 H 0.376789 0.564423 0.355495 0.043 Uiso 1 1 calc R

loop_
_atom_site_aniso_label
_atom_site_aniso_U_11
_atom_site_aniso_U_22
_atom_site_aniso_U_33
_atom_site_aniso_U_23
_atom_site_aniso_U_13
_atom_site_aniso_U_12
Cd01 0.02874(17) 0.02322(16) 0.05029(18) -0.00412(13) 0.00008(13) -0.00279(12)
O1 0.0337(16) 0.0297(15) 0.0446(16) -0.0023(13) -0.0005(14) -0.0044(13)
O2 0.0295(18) 0.059(2) 0.0549(19) 0.0103(16) 0.0035(14) -0.0058(15)
O3 0.0393(18) 0.055(2) 0.065(2) 0.0112(17) 0.0058(16) -0.0091(16)
O4 0.0356(17) 0.0443(19) 0.064(2) -0.0115(16) -0.0052(16) 0.0106(15)
O5 0.0361(17) 0.0350(17) 0.066(2) 0.0017(16) -0.0027(16) 0.0109(13)
O6 0.0374(17) 0.0377(18) 0.0519(18) 0.0133(14) -0.0017(14) -0.0068(14)
O7 0.0257(15) 0.0357(16) 0.0490(17) 0.0049(13) 0.0011(14) 0.0007(12)
O8 0.0329(17) 0.0399(17) 0.062(2) 0.0114(15) -0.0019(14) -0.0059(14)
O9 0.0311(18) 0.065(2) 0.106(3) 0.009(2) 0.004(2) -0.0036(16)
N1 0.0310(19) 0.054(2) 0.0357(19) 0.0056(18) 0.0041(16) 0.0033(17)
N2 0.0265(18) 0.036(2) 0.044(2) 0.0059(16) -0.0031(15) 0.0010(15)
N3 0.038(2) 0.0268(19) 0.065(3) -0.0085(18) 0.0020(19) -0.0077(16)
N4 0.0306(18) 0.0255(17) 0.0449(19) 0.0026(15) 0.0006(16) -0.0025(14)
C1 0.033(2) 0.024(2) 0.050(3) 0.0082(19) 0.002(2) -0.0054(18)
C2 0.029(2) 0.077(4) 0.043(2) 0.013(2) 0.003(2) 0.004(2)
C3 0.047(3) 0.161(8) 0.048(3) -0.026(4) 0.000(3) 0.031(4)
C4 0.033(2) 0.045(3) 0.036(2) 0.006(2) 0.0027(19) -0.002(2)
C5 0.036(2) 0.044(3) 0.037(3) -0.0065(19) -0.0017(19) 0.007(2)
C6 0.033(2) 0.035(2) 0.032(2) -0.0020(17) 0.0004(18) 0.0070(19)
C7 0.040(2) 0.031(2) 0.035(2) 0.0010(18) -0.0060(19) 0.0059(19)
C8 0.041(3) 0.026(2) 0.038(2) 0.0023(18) -0.002(2) 0.0010(19)
C9 0.034(2) 0.031(2) 0.028(2) 0.0038(16) -0.0026(17) -0.0007(18)
C10 0.029(2) 0.031(2) 0.027(2) 0.0034(16) -0.0010(17) 0.0009(17)
C11 0.035(2) 0.028(2) 0.028(2) -0.0007(16) -0.0013(17) 0.0030(17)
C12 0.037(2) 0.036(2) 0.0271(19) 0.0029(18) -0.0008(19) -0.0024(19)
C13 0.044(3) 0.032(2) 0.038(2) 0.002(2) -0.001(2) 0.0002(19)
C14 0.037(2) 0.030(2) 0.036(2) 0.0009(18) 0.001(2) -0.0004(18)
C15 0.030(2) 0.032(2) 0.034(2) 0.0010(18) -0.0014(18) 0.0041(17)
C16 0.035(2) 0.041(2) 0.037(2) 0.0015(19) -0.0018(19) 0.003(2)
C17 0.035(2) 0.033(2) 0.035(2) 0.0096(18) -0.0003(18) 0.0000(19)
C18 0.027(2) 0.053(3) 0.053(3) 0.001(2) -0.004(2) 0.001(2)
C19 0.040(3) 0.090(4) 0.057(3) 0.004(3) 0.005(2) 0.001(3)
C20 0.028(2) 0.030(2) 0.053(3) 0.014(2) -0.005(2) 0.0028(17)
C21 0.029(3) 0.043(3) 0.111(5) -0.018(3) -0.010(3) 0.001(2)
C22 0.032(3) 0.038(3) 0.102(4) -0.021(3) -0.008(3) -0.004(2)
C23 0.034(2) 0.028(2) 0.047(3) 0.0014(19) 0.004(2) -0.0052(18)
C24 0.031(2) 0.028(2) 0.050(3) -0.0018(19) 0.004(2) -0.0034(18)
C25 0.032(2) 0.029(2) 0.052(3) -0.0037(19) 0.0032(19) -0.0067(18)
C26 0.034(2) 0.023(2) 0.041(2) 0.0018(18) 0.0028(18) -0.0042(16)
C27 0.032(2) 0.026(2) 0.046(3) 0.0053(19) -0.0004(19) 0.0007(17)
C28 0.032(2) 0.026(2) 0.045(2) 0.0032(19) 0.0038(19) -0.0061(17)
C29 0.029(2) 0.030(2) 0.050(3) 0.004(2) -0.001(2) -0.0064(17)
C30 0.029(2) 0.031(2) 0.047(2) 0.0048(19) 0.0025(19) 0.0003(18)

loop_
_atom_type_symbol
_atom_type_description
_atom_type_scat_dispersion_real
_atom_type_scat_dispersion_imag
_atom_type_scat_source
C C 0.0030 0.0020 'International Tables Vol C Tables 4.2.6.8 and 6.1.1.4'
H H 0.0000 0.0000 'International Tables Vol C Tables 4.2.6.8 and 6.1.1.4'
Cd Cd -0.8050 1.2290 'International Tables Vol C Tables 4.2.6.8 and 6.1.1.4'
N N 0.0070 0.0030 'International Tables Vol C Tables 4.2.6.8 and 6.1.1.4'
O O 0.0120 0.0060 'International Tables Vol C Tables 4.2.6.8 and 6.1.1.4'

loop_
_geom_angle_atom_site_label_1
_geom_angle_atom_site_label_2
_geom_angle_atom_site_label_3
_geom_angle
_geom_angle_site_symmetry_1
_geom_angle_site_symmetry_3
O1 Cd01 O8 135.73(10) . 2_674
O1 Cd01 C1 27.26(11) . .
O1 Cd01 C20 108.97(12) . 2_674
O2 Cd01 O1 54.75(10) . .
O2 Cd01 O7 133.48(10) . 2_674
O2 Cd01 O8 166.53(10) . 2_674
O2 Cd01 C1 27.49(12) . .
O2 Cd01 C20 156.94(12) . 2_674
O7 Cd01 O1 82.25(10) 2_674 .
O7 Cd01 O8 53.92(10) 2_674 2_674
O7 Cd01 C1 107.89(11) 2_674 .
O7 Cd01 C20 26.73(11) 2_674 2_674
O8 Cd01 C1 161.65(11) 2_674 .
O8 Cd01 C20 27.43(11) 2_674 2_674
O9 Cd01 O1 137.92(14) . .
O9 Cd01 O2 85.27(14) . .
O9 Cd01 O7 139.79(14) . 2_674
O9 Cd01 O8 85.96(14) . 2_674
O9 Cd01 N3 92.07(14) . .
O9 Cd01 N4 97.45(13) . 5
O9 Cd01 C1 112.02(15) . .
O9 Cd01 C20 113.07(15) . 2_674
N3 Cd01 O1 85.92(12) . .
N3 Cd01 O2 103.43(14) . .
N3 Cd01 O7 88.67(12) . 2_674
N3 Cd01 O8 87.08(13) . 2_674
N3 Cd01 N4 165.21(14) . 5
N3 Cd01 C1 95.58(14) . .
N3 Cd01 C20 90.27(14) . 2_674
N4 Cd01 O1 94.44(11) 5 .
N4 Cd01 O2 88.67(12) 5 .
N4 Cd01 O7 76.75(11) 5 2_674
N4 Cd01 O8 82.35(11) 5 2_674
N4 Cd01 C1 91.33(12) 5 .
N4 Cd01 C20 75.61(12) 5 2_674
C1 Cd01 C20 134.23(12) . 2_674
C1 O1 Cd01 90.0(3) . .
C1 O2 Cd01 92.0(3) . .
C20 O7 Cd01 92.6(3) . 2_675
C20 O8 Cd01 88.5(3) . 2_675
Cd01 O9 H9A 132.4 . .
Cd01 O9 H9B 116.0 . .
H9A O9 H9B 98.6 . .
C4 N1 C2 115.9(4) . .
C5 N1 C2 118.6(4) . .
C5 N1 C4 123.7(4) . .
C16 N2 C18 117.2(4) . .
C17 N2 C16 125.5(3) . .
C17 N2 C18 116.6(4) . .
C21 N3 Cd01 120.4(3) . .
C25 N3 Cd01 121.1(3) . .
C25 N3 C21 117.4(4) . .
C26 N4 Cd01 114.5(3) . 5_545
C30 N4 Cd01 122.1(3) . 5_545
C30 N4 C26 117.6(4) . .
O1 C1 Cd01 62.7(2) . .
O1 C1 O2 123.3(4) . .
O1 C1 C2 120.2(4) . .
O2 C1 Cd01 60.5(2) . .
O2 C1 C2 116.4(4) . .
C2 C1 Cd01 176.7(3) . .
N1 C2 C1 110.5(4) . .
N1 C2 H2 106.5 . .
N1 C2 C3 113.3(5) . .
C1 C2 H2 106.5 . .
C1 C2 C3 113.0(4) . .
C3 C2 H2 106.5 . .
C2 C3 H3A 109.5 . .
C2 C3 H3B 109.5 . .
C2 C3 H3C 109.5 . .
H3A C3 H3B 109.5 . .
H3A C3 H3C 109.5 . .
H3B C3 H3C 109.5 . .
O3 C4 N1 121.2(4) . .
O3 C4 C12 121.9(4) . .
N1 C4 C12 116.9(4) . .
O4 C5 N1 120.2(4) . .
O4 C5 C6 123.3(4) . .
N1 C5 C6 116.5(4) . .
C7 C6 C5 120.1(4) . .
C7 C6 C11 120.4(4) . .
C11 C6 C5 119.6(4) . .
C6 C7 H7 120.2 . .
C6 C7 C8 119.6(4) . .
C8 C7 H7 120.2 . .
C7 C8 H8 119.5 . .
C9 C8 C7 121.1(4) . .
C9 C8 H8 119.5 . .
C8 C9 C10 120.4(4) . .
C8 C9 C17 120.4(4) . .
C10 C9 C17 119.1(4) . .
C9 C10 C11 119.1(4) . .
C9 C10 C15 121.4(4) . .
C15 C10 C11 119.4(4) . .
C10 C11 C6 119.3(4) . .
C12 C11 C6 121.4(4) . .
C12 C11 C10 119.2(4) . .
C11 C12 C4 119.8(4) . .
C13 C12 C4 119.8(4) . .
C13 C12 C11 120.4(4) . .
C12 C13 H13 119.9 . .
C12 C13 C14 120.3(4) . .
C14 C13 H13 119.9 . .
C13 C14 H14 119.8 . .
C15 C14 C13 120.5(4) . .
C15 C14 H14 119.8 . .
C10 C15 C16 120.5(4) . .
C14 C15 C10 120.2(4) . .
C14 C15 C16 119.3(4) . .
O5 C16 N2 121.6(4) . .
O5 C16 C15 122.4(4) . .
N2 C16 C15 115.9(4) . .
O6 C17 N2 120.6(4) . .
O6 C17 C9 122.0(4) . .
N2 C17 C9 117.4(4) . .
N2 C18 H18 105.9 . .
N2 C18 C19 113.0(4) . .
N2 C18 C20 108.3(4) . .
C19 C18 H18 105.9 . .
C19 C18 C20 117.1(4) . .
C20 C18 H18 105.9 . .
C18 C19 H19A 109.5 . .
C18 C19 H19B 109.5 . .
C18 C19 H19C 109.5 . .
H19A C19 H19B 109.5 . .
H19A C19 H19C 109.5 . .
H19B C19 H19C 109.5 . .
O7 C20 Cd01 60.6(2) . 2_675
O7 C20 O8 123.8(4) . .
O7 C20 C18 119.2(4) . .
O8 C20 Cd01 64.0(2) . 2_675
O8 C20 C18 116.3(4) . .
C18 C20 Cd01 161.7(3) . 2_675
N3 C21 H21 118.7 . .
N3 C21 C22 122.7(4) . .
C22 C21 H21 118.7 . .
C21 C22 H22 119.9 . .
C21 C22 C23 120.2(4) . .
C23 C22 H22 119.9 . .
C22 C23 C24 116.3(4) . .
C22 C23 C28 121.7(4) . .
C24 C23 C28 122.0(4) . .
C23 C24 H24 119.9 . .
C25 C24 C23 120.2(4) . .
C25 C24 H24 119.9 . .
N3 C25 C24 123.3(4) . .
N3 C25 H25 118.4 . .
C24 C25 H25 118.4 . .
N4 C26 H26 118.2 . .
N4 C26 C27 123.6(4) . .
C27 C26 H26 118.2 . .
C26 C27 H27 120.7 . .
C26 C27 C28 118.5(4) . .
C28 C27 H27 120.7 . .
C27 C28 C23 119.3(4) . .
C29 C28 C23 122.9(4) . .
C29 C28 C27 117.9(4) . .
C28 C29 H29 120.4 . .
C30 C29 C28 119.3(4) . .
C30 C29 H29 120.4 . .
N4 C30 C29 123.1(4) . .
N4 C30 H30 118.4 . .
C29 C30 H30 118.4 . .

loop_
_geom_bond_atom_site_label_1
_geom_bond_atom_site_label_2
_geom_bond_distance
_geom_bond_site_symmetry_2
Cd01 O1 2.430(3) .
Cd01 O2 2.381(3) .
Cd01 O7 2.404(3) 2_674
Cd01 O8 2.478(3) 2_674
Cd01 O9 2.292(3) .
Cd01 N3 2.293(4) .
Cd01 N4 2.331(3) 5
Cd01 C1 2.733(5) .
Cd01 C20 2.755(5) 2_674
O1 C1 1.252(5) .
O2 C1 1.263(5) .
O3 C4 1.215(5) .
O4 C5 1.205(5) .
O5 C16 1.206(5) .
O6 C17 1.223(5) .
O7 C20 1.240(5) .
O8 C20 1.270(5) .
O9 H9A 0.8775 .
O9 H9B 0.8739 .
N1 C2 1.481(6) .
N1 C4 1.409(6) .
N1 C5 1.406(6) .
N2 C16 1.396(6) .
N2 C17 1.391(6) .
N2 C18 1.502(5) .
N3 C21 1.352(6) .
N3 C25 1.328(6) .
N4 C26 1.344(5) .
N4 C30 1.337(6) .
C1 C2 1.520(7) .
C2 H2 1.0000 .
C2 C3 1.544(8) .
C3 H3A 0.9800 .
C3 H3B 0.9800 .
C3 H3C 0.9800 .
C4 C12 1.484(6) .
C5 C6 1.481(6) .
C6 C7 1.379(6) .
C6 C11 1.416(6) .
C7 H7 0.9500 .
C7 C8 1.406(7) .
C8 H8 0.9500 .
C8 C9 1.371(6) .
C9 C10 1.404(6) .
C9 C17 1.493(6) .
C10 C11 1.415(6) .
C10 C15 1.405(6) .
C11 C12 1.402(6) .
C12 C13 1.381(6) .
C13 H13 0.9500 .
C13 C14 1.394(6) .
C14 H14 0.9500 .
C14 C15 1.379(6) .
C15 C16 1.493(6) .
C18 H18 1.0000 .
C18 C19 1.508(7) .
C18 C20 1.528(7) .
C19 H19A 0.9800 .
C19 H19B 0.9800 .
C19 H19C 0.9800 .
C21 H21 0.9500 .
C21 C22 1.373(7) .
C22 H22 0.9500 .
C22 C23 1.386(7) .
C23 C24 1.402(6) .
C23 C28 1.484(6) .
C24 H24 0.9500 .
C24 C25 1.365(6) .
C25 H25 0.9500 .
C26 H26 0.9500 .
C26 C27 1.374(6) .
C27 H27 0.9500 .
C27 C28 1.409(6) .
C28 C29 1.390(6) .
C29 H29 0.9500 .
C29 C30 1.382(6) .
C30 H30 0.9500 .

loop_
_geom_torsion_atom_site_label_1
_geom_torsion_atom_site_label_2
_geom_torsion_atom_site_label_3
_geom_torsion_atom_site_label_4
_geom_torsion
_geom_torsion_site_symmetry_1
_geom_torsion_site_symmetry_4
Cd01 O1 C1 O2 1.7(4) . .
Cd01 O1 C1 C2 178.5(4) . .
Cd01 O2 C1 O1 -1.8(4) . .
Cd01 O2 C1 C2 -178.6(4) . .
Cd01 O7 C20 O8 -11.2(4) 2_675 .
Cd01 O7 C20 C18 159.0(3) 2_675 .
Cd01 O8 C20 O7 10.9(4) 2_675 .
Cd01 O8 C20 C18 -159.6(3) 2_675 .
Cd01 N3 C21 C22 166.2(5) . .
Cd01 N3 C25 C24 -166.4(4) . .
Cd01 N4 C26 C27 152.7(3) 5_545 .
Cd01 N4 C30 C29 -150.3(3) 5_545 .
O1 C1 C2 N1 9.9(6) . .
O1 C1 C2 C3 138.0(5) . .
O2 C1 C2 N1 -173.2(4) . .
O2 C1 C2 C3 -45.0(6) . .
O3 C4 C12 C11 -178.8(4) . .
O3 C4 C12 C13 -0.3(7) . .
O4 C5 C6 C7 10.3(7) . .
O4 C5 C6 C11 -169.8(4) . .
N1 C4 C12 C11 -1.5(6) . .
N1 C4 C12 C13 177.0(4) . .
N1 C5 C6 C7 -168.3(4) . .
N1 C5 C6 C11 11.6(6) . .
N2 C18 C20 Cd01 107.5(9) . 2_675
N2 C18 C20 O7 23.2(5) . .
N2 C18 C20 O8 -165.9(4) . .
N3 C21 C22 C23 -0.2(10) . .
N4 C26 C27 C28 0.0(6) . .
C2 N1 C4 O3 -5.3(6) . .
C2 N1 C4 C12 177.4(4) . .
C2 N1 C5 O4 -0.6(6) . .
C2 N1 C5 C6 178.1(4) . .
C4 N1 C2 C1 -92.4(5) . .
C4 N1 C2 C3 139.7(5) . .
C4 N1 C5 O4 163.4(4) . .
C4 N1 C5 C6 -18.0(6) . .
C4 C12 C13 C14 -178.2(4) . .
C5 N1 C2 C1 72.8(5) . .
C5 N1 C2 C3 -55.1(6) . .
C5 N1 C4 O3 -169.6(4) . .
C5 N1 C4 C12 13.0(6) . .
C5 C6 C7 C8 -178.9(4) . .
C5 C6 C11 C10 177.7(3) . .
C5 C6 C11 C12 -1.2(6) . .
C6 C7 C8 C9 -0.7(7) . .
C6 C11 C12 C4 -3.9(6) . .
C6 C11 C12 C13 177.6(4) . .
C7 C6 C11 C10 -2.4(6) . .
C7 C6 C11 C12 178.7(4) . .
C7 C8 C9 C10 1.6(6) . .
C7 C8 C9 C17 -178.2(4) . .
C8 C9 C10 C11 -2.8(6) . .
C8 C9 C10 C15 178.2(4) . .
C8 C9 C17 O6 3.1(6) . .
C8 C9 C17 N2 -177.0(4) . .
C9 C10 C11 C6 3.2(5) . .
C9 C10 C11 C12 -177.9(4) . .
C9 C10 C15 C14 179.0(4) . .
C9 C10 C15 C16 0.6(6) . .
C10 C9 C17 O6 -176.7(4) . .
C10 C9 C17 N2 3.2(6) . .
C10 C11 C12 C4 177.2(4) . .
C10 C11 C12 C13 -1.3(6) . .
C10 C15 C16 O5 178.5(4) . .
C10 C15 C16 N2 -0.5(6) . .
C11 C6 C7 C8 1.1(6) . .
C11 C10 C15 C14 0.1(6) . .
C11 C10 C15 C16 -178.3(4) . .
C11 C12 C13 C14 0.3(6) . .
C12 C13 C14 C15 0.9(7) . .
C13 C14 C15 C10 -1.1(6) . .
C13 C14 C15 C16 177.4(4) . .
C14 C15 C16 O5 0.1(7) . .
C14 C15 C16 N2 -178.9(4) . .
C15 C10 C11 C6 -177.8(4) . .
C15 C10 C11 C12 1.1(6) . .
C16 N2 C17 O6 176.6(4) . .
C16 N2 C17 C9 -3.3(6) . .
C16 N2 C18 C19 117.4(5) . .
C16 N2 C18 C20 -111.2(4) . .
C17 N2 C16 O5 -177.0(4) . .
C17 N2 C16 C15 2.0(6) . .
C17 N2 C18 C19 -71.3(6) . .
C17 N2 C18 C20 60.1(5) . .
C17 C9 C10 C11 177.0(3) . .
C17 C9 C10 C15 -2.0(6) . .
C18 N2 C16 O5 -6.6(7) . .
C18 N2 C16 C15 172.4(4) . .
C18 N2 C17 O6 6.2(6) . .
C18 N2 C17 C9 -173.8(4) . .
C19 C18 C20 Cd01 -123.4(9) . 2_675
C19 C18 C20 O7 152.3(4) . .
C19 C18 C20 O8 -36.8(6) . .
C21 N3 C25 C24 1.5(7) . .
C21 C22 C23 C24 2.4(9) . .
C21 C22 C23 C28 -177.3(5) . .
C22 C23 C24 C25 -2.7(7) . .
C22 C23 C28 C27 21.3(7) . .
C22 C23 C28 C29 -158.3(5) . .
C23 C24 C25 N3 0.8(7) . .
C23 C28 C29 C30 179.0(4) . .
C24 C23 C28 C27 -158.4(4) . .
C24 C23 C28 C29 22.0(7) . .
C25 N3 C21 C22 -1.8(9) . .
C26 N4 C30 C29 1.5(6) . .
C26 C27 C28 C23 -178.8(4) . .
C26 C27 C28 C29 0.8(6) . .
C27 C28 C29 C30 -0.5(6) . .
C28 C23 C24 C25 177.0(4) . .
C28 C29 C30 N4 -0.7(7) . .
C30 N4 C26 C27 -1.2(6) . .
